data_7132461
loop_
_publ_author_name
'Liu, Zi-Hao'
'Xiao, Jian'
'Zhai, Qian-Qian'
'Tang, Xi'
'Xu, Li-Jun'
'Zhuang, Zhi-Yuan'
'Wang, Ya-Wen'
'Peng, Yu'

_publ_section_title
;
 Intramolecular Ni-catalyzed reductive coupling enables enantiodivergent
 synthesis of linoxepin.
;
_journal_issue 6
_journal_name_full 'Chemical communications (Cambridge, England)'
_journal_page_first 694
_journal_page_last 697
_journal_paper_doi 10.1039/d3cc05312a
_journal_volume 60
_journal_year 2024
_chemical_absolute_configuration ad
_chemical_formula_moiety 'C21 H18 O6'
_chemical_formula_sum 'C21 H18 O6'
_chemical_formula_weight 366.35
_space_group_crystal_system orthorhombic
_space_group_IT_number 19
_space_group_name_Hall 'P 2ac 2ab'
_space_group_name_H-M_alt 'P 21 21 21'
_atom_sites_solution_hydrogens geom
_atom_sites_solution_primary direct
_atom_sites_solution_secondary difmap
_audit_creation_date 2018-07-20
_audit_creation_method
;
Olex2 1.2
(compiled 2017.03.28 svn.r3405 for OlexSys, GUI svn.r5337)
;
_audit_update_record
;
2023-10-05 deposited with the CCDC.	2023-12-10 downloaded from the CCDC.
;
_cell_angle_alpha 90.00
_cell_angle_beta 90.00
_cell_angle_gamma 90.00
_cell_formula_units_Z 4
_cell_length_a 7.60702(16)
_cell_length_b 8.8987(2)
_cell_length_c 25.6270(6)
_cell_measurement_reflns_used 3623
_cell_measurement_temperature 293(2)
_cell_measurement_theta_max 69.7440
_cell_measurement_theta_min 4.8740
_cell_volume 1734.76(7)
_computing_cell_refinement
;
CrysAlisPro, Agilent Technologies,
Version 1.171.36.28 (release 01-02-2013 CrysAlis171 .NET)
(compiled Feb  1 2013,16:14:44)
;
_computing_data_collection
;
CrysAlisPro, Agilent Technologies,
Version 1.171.36.28 (release 01-02-2013 CrysAlis171 .NET)
(compiled Feb  1 2013,16:14:44)
;
_computing_data_reduction
;
CrysAlisPro, Agilent Technologies,
Version 1.171.36.28 (release 01-02-2013 CrysAlis171 .NET)
(compiled Feb  1 2013,16:14:44)
;
_computing_molecular_graphics 'Olex2 (Dolomanov et al., 2009)'
_computing_publication_material 'Olex2 (Dolomanov et al., 2009)'
_computing_structure_refinement 'ShelXL (Sheldrick, 2015)'
_computing_structure_solution 'ShelXS (Sheldrick, 2008)'
_diffrn_ambient_temperature 293(2)
_diffrn_detector_area_resol_mean 16.0733
_diffrn_measured_fraction_theta_full 0.962
_diffrn_measured_fraction_theta_max 0.962
_diffrn_measurement_details
;
#__ type_ start__ end____ width___ exp.time_
  1 omega  -28.00   10.00   1.0000    1.0000
omega____ theta____ kappa____ phi______ frames
    -       -8.5000  111.0000  150.0000 38

#__ type_ start__ end____ width___ exp.time_
  2 omega  -86.00  -44.00   1.0000    1.0000
omega____ theta____ kappa____ phi______ frames
    -       -8.5000  178.0000  -90.0000 42

#__ type_ start__ end____ width___ exp.time_
  3 omega  -66.00  -34.00   1.0000    1.0000
omega____ theta____ kappa____ phi______ frames
    -       -8.5000  178.0000   60.0000 32

#__ type_ start__ end____ width___ exp.time_
  4 omega   64.00   90.00   1.0000    1.0000
omega____ theta____ kappa____ phi______ frames
    -       54.0000 -125.0000 -180.0000 26

#__ type_ start__ end____ width___ exp.time_
  5 omega   66.00  123.00   1.0000    1.0000
omega____ theta____ kappa____ phi______ frames
    -       54.0000   57.0000    0.0000 57

#__ type_ start__ end____ width___ exp.time_
  6 omega   33.00   60.00   1.0000    1.0000
omega____ theta____ kappa____ phi______ frames
    -       54.0000   57.0000    0.0000 27

#__ type_ start__ end____ width___ exp.time_
  7 omega   41.00  108.00   1.0000    1.0000
omega____ theta____ kappa____ phi______ frames
    -      108.0000 -111.0000   60.0000 67

#__ type_ start__ end____ width___ exp.time_
  8 omega   58.00   90.00   1.0000    1.0000
omega____ theta____ kappa____ phi______ frames
    -      108.0000  -38.0000   60.0000 32

#__ type_ start__ end____ width___ exp.time_
  9 omega   51.00   98.00   1.0000    1.0000
omega____ theta____ kappa____ phi______ frames
    -      108.0000  -50.0000   30.0000 47

#__ type_ start__ end____ width___ exp.time_
 10 omega   51.00   77.00   1.0000    1.0000
omega____ theta____ kappa____ phi______ frames
    -      108.0000  -38.0000  150.0000 26

#__ type_ start__ end____ width___ exp.time_
 11 omega   73.00  128.00   1.0000    1.0000
omega____ theta____ kappa____ phi______ frames
    -      108.0000  178.0000  -30.0000 55

#__ type_ start__ end____ width___ exp.time_
 12 omega   79.00  104.00   1.0000    1.0000
omega____ theta____ kappa____ phi______ frames
    -      108.0000  -50.0000  -30.0000 25

#__ type_ start__ end____ width___ exp.time_
 13 omega   43.00   95.00   1.0000    1.0000
omega____ theta____ kappa____ phi______ frames
    -      108.0000  -50.0000  120.0000 52

#__ type_ start__ end____ width___ exp.time_
 14 omega   60.00   85.00   1.0000    1.0000
omega____ theta____ kappa____ phi______ frames
    -      108.0000 -111.0000  120.0000 25

#__ type_ start__ end____ width___ exp.time_
 15 omega  -77.00  -47.00   1.0000    1.0000
omega____ theta____ kappa____ phi______ frames
    -       -8.5000  -57.0000   90.0000 30

#__ type_ start__ end____ width___ exp.time_
 16 omega   50.00   85.00   1.0000    1.0000
omega____ theta____ kappa____ phi______ frames
    -       54.0000   57.0000   90.0000 35

#__ type_ start__ end____ width___ exp.time_
 17 omega   63.00   93.00   1.0000    1.0000
omega____ theta____ kappa____ phi______ frames
    -      108.0000  -38.0000  -60.0000 30

#__ type_ start__ end____ width___ exp.time_
 18 omega  141.00  167.00   1.0000    1.0000
omega____ theta____ kappa____ phi______ frames
    -      108.0000   63.0000  150.0000 26

#__ type_ start__ end____ width___ exp.time_
 19 omega  139.00  178.00   1.0000    1.0000
omega____ theta____ kappa____ phi______ frames
    -      108.0000   50.0000  -30.0000 39

#__ type_ start__ end____ width___ exp.time_
 20 omega   86.00  119.00   1.0000    1.0000
omega____ theta____ kappa____ phi______ frames
    -      108.0000   63.0000  150.0000 33

#__ type_ start__ end____ width___ exp.time_
 21 omega   59.00   90.00   1.0000    1.0000
omega____ theta____ kappa____ phi______ frames
    -      108.0000  -38.0000  -90.0000 31

#__ type_ start__ end____ width___ exp.time_
 22 omega   52.00   78.00   1.0000    1.0000
omega____ theta____ kappa____ phi______ frames
    -      108.0000  -38.0000 -150.0000 26

#__ type_ start__ end____ width___ exp.time_
 23 omega   35.00   68.00   1.0000    1.0000
omega____ theta____ kappa____ phi______ frames
    -      108.0000  -25.0000    0.0000 33
;
_diffrn_measurement_device_type 'SuperNova, Dual, Cu at zero, Eos'
_diffrn_measurement_method '\w scans'
_diffrn_orient_matrix_UB_11 -0.1271762000
_diffrn_orient_matrix_UB_12 0.1195772000
_diffrn_orient_matrix_UB_13 0.0214584000
_diffrn_orient_matrix_UB_21 -0.1454658000
_diffrn_orient_matrix_UB_22 -0.1198953000
_diffrn_orient_matrix_UB_23 0.0044736000
_diffrn_orient_matrix_UB_31 0.0603745000
_diffrn_orient_matrix_UB_32 -0.0362855000
_diffrn_orient_matrix_UB_33 0.0559822000
_diffrn_radiation_monochromator mirror
_diffrn_radiation_type CuK\a
_diffrn_radiation_wavelength 1.54184
_diffrn_reflns_av_R_equivalents 0.0198
_diffrn_reflns_av_unetI/netI 0.0266
_diffrn_reflns_limit_h_max 9
_diffrn_reflns_limit_h_min -8
_diffrn_reflns_limit_k_max 10
_diffrn_reflns_limit_k_min -10
_diffrn_reflns_limit_l_max 30
_diffrn_reflns_limit_l_min -21
_diffrn_reflns_number 5783
_diffrn_reflns_theta_full 66.59
_diffrn_reflns_theta_max 66.59
_diffrn_reflns_theta_min 5.26
_diffrn_source 'SuperNova (Cu) X-ray Source'
_exptl_absorpt_coefficient_mu 0.859
_exptl_absorpt_correction_T_max 0.942
_exptl_absorpt_correction_T_min 0.893
_exptl_absorpt_correction_type multi-scan
_exptl_absorpt_process_details
;
CrysAlisPro, Agilent Technologies,
Version 1.171.36.28 (release 01-02-2013 CrysAlis171 .NET)
(compiled Feb  1 2013,16:14:44)
Empirical absorption correction using spherical harmonics,
 implemented in SCALE3 ABSPACK scaling algorithm.
;
_exptl_crystal_colour 'clear light colourless'
_exptl_crystal_colour_lustre clear
_exptl_crystal_colour_modifier light
_exptl_crystal_colour_primary colourless
_exptl_crystal_density_diffrn 1.403
_exptl_crystal_density_method 'not measured'
_exptl_crystal_description block
_exptl_crystal_F_000 768
_exptl_crystal_size_max 0.18
_exptl_crystal_size_mid 0.11
_exptl_crystal_size_min 0.07
_refine_diff_density_max 0.182
_refine_diff_density_min -0.151
_refine_diff_density_rms 0.031
_refine_ls_abs_structure_details 'Flack H D (1983), Acta Cryst. A39, 876-881'
_refine_ls_abs_structure_Flack 0.04(18)
_refine_ls_extinction_method none
_refine_ls_goodness_of_fit_ref 1.052
_refine_ls_hydrogen_treatment constr
_refine_ls_matrix_type full
_refine_ls_number_parameters 245
_refine_ls_number_reflns 2905
_refine_ls_number_restraints 0
_refine_ls_restrained_S_all 1.052
_refine_ls_R_factor_all 0.0328
_refine_ls_R_factor_gt 0.0311
_refine_ls_shift/su_max 0.000
_refine_ls_shift/su_mean 0.000
_refine_ls_structure_factor_coef Fsqd
_refine_ls_weighting_details 'calc w=1/[\s^2^(Fo^2^)+(0.0471P)^2^+0.1770P] where P=(Fo^2^+2Fc^2^)/3'
_refine_ls_weighting_scheme calc
_refine_ls_wR_factor_gt 0.0812
_refine_ls_wR_factor_ref 0.0826
_reflns_number_gt 2763
_reflns_number_total 2905
_reflns_threshold_expression >2sigma(I)
_cod_data_source_file d3cc05312a2.cif
_cod_data_source_block 12a
_cod_depositor_comments 'Adding full bibliography for 7132459--7132461.cif.'
_cod_original_cell_volume 1734.75(7)
_cod_database_code 7132461
_reflns_odcompleteness_completeness 95.96
_reflns_odcompleteness_iscentric 1
_reflns_odcompleteness_theta 66.97
_olex2_refinement_description
;
1. Fixed Uiso
 At 1.2 times of:
  All C(H) groups, All C(H,H) groups
 At 1.5 times of:
  All C(H,H,H) groups
2.a Ternary CH refined with riding coordinates:
 C10(H10), C11(H11), C12(H12)
2.b Secondary CH2 refined with riding coordinates:
 C6(H6A,H6B), C7(H7A,H7B), C13(H13A,H13B), C18(H18A,H18B)
2.c Aromatic/amide H refined with riding coordinates:
 C3(H3), C4(H4), C15(H15), C16(H16)
2.d Idealised Me refined as rotating group:
 C20(H20A,H20B,H20C)
;
_olex2_date_sample_data_collection 2018-07-20
_olex2_submission_special_instructions 'No special instructions were received'

loop_
_space_group_symop_id
_space_group_symop_operation_xyz
1 'x, y, z'
2 '-x+1/2, -y, z+1/2'
3 'x+1/2, -y+1/2, -z'
4 '-x, y+1/2, -z+1/2'

loop_
_atom_site_label
_atom_site_type_symbol
_atom_site_fract_x
_atom_site_fract_y
_atom_site_fract_z
_atom_site_U_iso_or_equiv
_atom_site_adp_type
_atom_site_occupancy
_atom_site_calc_flag
_atom_site_disorder_assembly
_atom_site_disorder_group
_atom_site_refinement_flags_posn
O1 O 0.81867(17) 0.41387(15) 0.23038(4) 0.0435(3) Uani 1 d . . .
O2 O 1.09571(19) 0.50460(17) 0.25086(5) 0.0561(4) Uani 1 d . . .
O3 O 0.68678(14) 0.10429(13) 0.10904(4) 0.0368(3) Uani 1 d . . .
O4 O 1.0088(2) 0.1073(2) -0.04279(5) 0.0632(4) Uani 1 d . . .
O5 O 1.2826(2) 0.0193(2) -0.04082(5) 0.0598(4) Uani 1 d . . .
O6 O 0.56215(18) -0.13942(17) 0.15976(6) 0.0571(4) Uani 1 d . . .
C1 C 0.9048(2) 0.26938(17) 0.15310(6) 0.0282(3) Uani 1 d . . .
C2 C 1.0502(2) 0.23399(17) 0.12057(6) 0.0282(3) Uani 1 d . . .
C3 C 1.2165(2) 0.28702(19) 0.13396(7) 0.0355(4) Uani 1 d . . .
H3 H 1.3112 0.2617 0.1128 0.043 Uiso 1 calc . . R
C3AA C 0.9402(2) 0.35981(18) 0.19516(6) 0.0318(3) Uani 1 d . . .
C4 C 1.2477(2) 0.3770(2) 0.17806(7) 0.0413(4) Uani 1 d . . .
H4 H 1.3600 0.4098 0.1867 0.050 Uiso 1 calc . . R
C5 C 1.1049(2) 0.41376(18) 0.20750(6) 0.0366(4) Uani 1 d . . .
C6 C 0.9204(3) 0.4898(3) 0.26926(7) 0.0542(5) Uani 1 d . . .
H6A H 0.8708 0.5883 0.2760 0.065 Uiso 1 calc . . R
H6B H 0.9190 0.4329 0.3015 0.065 Uiso 1 calc . . R
C7 C 0.7169(2) 0.2191(2) 0.14671(7) 0.0366(4) Uani 1 d . . .
H7A H 0.6749 0.1835 0.1802 0.044 Uiso 1 calc . . R
H7B H 0.6466 0.3058 0.1373 0.044 Uiso 1 calc . . R
C8 C 0.7915(2) -0.02192(19) 0.11404(6) 0.0337(3) Uani 1 d . . .
C9 C 0.9577(2) -0.01893(18) 0.09193(6) 0.0304(3) Uani 1 d . . .
C10 C 1.0224(2) 0.13296(17) 0.07285(6) 0.0294(3) Uani 1 d . . .
H10 H 0.9277 0.1776 0.0521 0.035 Uiso 1 calc . . R
C11 C 1.1824(2) 0.11902(19) 0.03757(6) 0.0346(3) Uani 1 d . . .
H11 H 1.2437 0.2159 0.0382 0.042 Uiso 1 calc . . R
C12 C 1.3180(2) -0.0031(2) 0.05015(7) 0.0390(4) Uani 1 d . . .
H12 H 1.3947 0.0272 0.0790 0.047 Uiso 1 calc . . R
C13 C 1.2308(2) -0.1547(2) 0.06092(7) 0.0439(4) Uani 1 d . . .
H13A H 1.2083 -0.2037 0.0278 0.053 Uiso 1 calc . . R
H13B H 1.3133 -0.2170 0.0800 0.053 Uiso 1 calc . . R
C14 C 1.0611(2) -0.14881(19) 0.09110(6) 0.0353(3) Uani 1 d . . .
C15 C 0.9946(3) -0.2768(2) 0.11504(7) 0.0445(4) Uani 1 d . . .
H15 H 1.0621 -0.3640 0.1151 0.053 Uiso 1 calc . . R
C16 C 0.8311(3) -0.2787(2) 0.13875(8) 0.0474(4) Uani 1 d . . .
H16 H 0.7913 -0.3656 0.1551 0.057 Uiso 1 calc . . R
C17 C 0.7265(2) -0.1506(2) 0.13809(7) 0.0413(4) Uani 1 d . . .
C18 C 1.4169(3) -0.0062(3) -0.00129(8) 0.0528(5) Uani 1 d . . .
H18A H 1.5054 0.0723 -0.0024 0.063 Uiso 1 calc . . R
H18B H 1.4738 -0.1026 -0.0065 0.063 Uiso 1 calc . . R
C19 C 1.1412(3) 0.0832(2) -0.01850(7) 0.0455(4) Uani 1 d . . .
C20 C 0.4951(3) -0.2678(3) 0.18526(12) 0.0852(9) Uani 1 d . . .
H20A H 0.4913 -0.3504 0.1612 0.128 Uiso 1 calc . . GR
H20B H 0.3786 -0.2472 0.1978 0.128 Uiso 1 calc . . GR
H20C H 0.5697 -0.2931 0.2142 0.128 Uiso 1 calc . . GR

loop_
_atom_site_aniso_label
_atom_site_aniso_U_11
_atom_site_aniso_U_22
_atom_site_aniso_U_33
_atom_site_aniso_U_23
_atom_site_aniso_U_13
_atom_site_aniso_U_12
O1 0.0468(7) 0.0476(7) 0.0361(6) -0.0126(5) 0.0057(5) 0.0001(6)
O2 0.0596(8) 0.0613(9) 0.0474(7) -0.0259(7) -0.0005(6) -0.0131(8)
O3 0.0280(5) 0.0370(6) 0.0453(6) -0.0032(5) -0.0082(5) -0.0009(5)
O4 0.0691(10) 0.0843(11) 0.0361(7) 0.0002(7) -0.0122(7) 0.0182(8)
O5 0.0692(9) 0.0729(10) 0.0375(7) -0.0048(6) 0.0108(6) 0.0202(8)
O6 0.0422(7) 0.0528(8) 0.0763(10) 0.0103(7) 0.0104(7) -0.0117(7)
C1 0.0295(7) 0.0266(7) 0.0285(7) 0.0028(6) -0.0021(6) 0.0004(6)
C2 0.0307(7) 0.0250(7) 0.0289(7) 0.0017(6) 0.0000(6) -0.0011(6)
C3 0.0323(8) 0.0359(8) 0.0382(8) -0.0038(7) 0.0034(7) -0.0069(7)
C3AA 0.0359(8) 0.0290(7) 0.0304(7) -0.0002(6) 0.0018(7) 0.0009(6)
C4 0.0354(8) 0.0407(9) 0.0478(9) -0.0058(8) -0.0024(7) -0.0137(7)
C5 0.0451(9) 0.0305(8) 0.0342(8) -0.0053(7) -0.0048(7) -0.0057(7)
C6 0.0635(12) 0.0599(12) 0.0391(9) -0.0193(9) 0.0004(9) -0.0021(11)
C7 0.0296(8) 0.0410(9) 0.0392(9) -0.0068(7) -0.0003(6) 0.0007(7)
C8 0.0316(8) 0.0328(8) 0.0365(8) -0.0031(6) -0.0060(6) -0.0037(7)
C9 0.0326(7) 0.0307(8) 0.0281(7) -0.0022(6) -0.0056(6) -0.0033(6)
C10 0.0298(7) 0.0307(8) 0.0277(7) 0.0003(6) -0.0024(6) 0.0004(6)
C11 0.0363(8) 0.0355(8) 0.0320(8) -0.0010(6) 0.0015(7) -0.0020(7)
C12 0.0311(7) 0.0478(10) 0.0380(8) -0.0057(7) -0.0015(7) 0.0034(8)
C13 0.0440(10) 0.0405(10) 0.0471(10) 0.0001(8) 0.0009(8) 0.0095(8)
C14 0.0402(9) 0.0334(8) 0.0324(7) -0.0021(6) -0.0059(7) 0.0004(7)
C15 0.0570(11) 0.0318(9) 0.0446(9) 0.0001(7) -0.0048(8) 0.0032(8)
C16 0.0555(11) 0.0337(9) 0.0528(11) 0.0056(8) 0.0014(9) -0.0118(8)
C17 0.0391(9) 0.0403(9) 0.0445(9) -0.0005(7) -0.0006(8) -0.0130(7)
C18 0.0456(10) 0.0564(12) 0.0564(12) -0.0008(9) 0.0119(9) 0.0100(10)
C19 0.0569(12) 0.0474(10) 0.0322(8) 0.0001(8) 0.0038(8) 0.0085(9)
C20 0.0623(15) 0.0804(18) 0.113(2) 0.0355(16) 0.0285(15) -0.0121(14)

loop_
_atom_type_symbol
_atom_type_description
_atom_type_scat_dispersion_real
_atom_type_scat_dispersion_imag
_atom_type_scat_source
C C 0.0181 0.0091 'International Tables Vol C Tables 4.2.6.8 and 6.1.1.4'
H H 0.0000 0.0000 'International Tables Vol C Tables 4.2.6.8 and 6.1.1.4'
O O 0.0492 0.0322 'International Tables Vol C Tables 4.2.6.8 and 6.1.1.4'

loop_
_geom_angle_atom_site_label_1
_geom_angle_atom_site_label_2
_geom_angle_atom_site_label_3
_geom_angle
_geom_angle_site_symmetry_1
_geom_angle_site_symmetry_3
_geom_angle_publ_flag
C3AA O1 C6 104.96(14) . . ?
C5 O2 C6 105.16(14) . . ?
C8 O3 C7 115.27(12) . . ?
C19 O5 C18 109.35(14) . . ?
C17 O6 C20 117.27(18) . . ?
C2 C1 C7 127.51(14) . . ?
C3AA C1 C2 116.01(14) . . ?
C3AA C1 C7 116.48(14) . . ?
C1 C2 C10 119.40(13) . . ?
C3 C2 C1 119.17(14) . . ?
C3 C2 C10 121.38(14) . . ?
C2 C3 H3 118.5 . . ?
C2 C3 C4 122.98(15) . . ?
C4 C3 H3 118.5 . . ?
O1 C3AA C5 109.73(14) . . ?
C1 C3AA O1 125.99(15) . . ?
C1 C3AA C5 124.26(15) . . ?
C3 C4 H4 121.7 . . ?
C5 C4 C3 116.60(15) . . ?
C5 C4 H4 121.7 . . ?
O2 C5 C3AA 110.10(15) . . ?
C4 C5 O2 128.97(16) . . ?
C4 C5 C3AA 120.92(14) . . ?
O1 C6 H6A 110.0 . . ?
O1 C6 H6B 110.0 . . ?
O2 C6 O1 108.68(14) . . ?
O2 C6 H6A 110.0 . . ?
O2 C6 H6B 110.0 . . ?
H6A C6 H6B 108.3 . . ?
O3 C7 C1 116.09(13) . . ?
O3 C7 H7A 108.3 . . ?
O3 C7 H7B 108.3 . . ?
C1 C7 H7A 108.3 . . ?
C1 C7 H7B 108.3 . . ?
H7A C7 H7B 107.4 . . ?
O3 C8 C9 118.18(14) . . ?
O3 C8 C17 120.30(15) . . ?
C9 C8 C17 121.42(15) . . ?
C8 C9 C10 116.36(14) . . ?
C8 C9 C14 120.24(15) . . ?
C14 C9 C10 123.26(14) . . ?
C2 C10 H10 107.3 . . ?
C9 C10 C2 108.05(12) . . ?
C9 C10 H10 107.3 . . ?
C9 C10 C11 112.19(13) . . ?
C11 C10 C2 114.30(13) . . ?
C11 C10 H10 107.3 . . ?
C10 C11 H11 107.5 . . ?
C10 C11 C12 118.13(13) . . ?
C12 C11 H11 107.5 . . ?
C19 C11 C10 114.70(14) . . ?
C19 C11 H11 107.5 . . ?
C19 C11 C12 101.02(13) . . ?
C11 C12 H12 111.4 . . ?
C13 C12 C11 111.82(14) . . ?
C13 C12 H12 111.4 . . ?
C18 C12 C11 99.43(14) . . ?
C18 C12 H12 111.4 . . ?
C18 C12 C13 110.85(16) . . ?
C12 C13 H13A 108.3 . . ?
C12 C13 H13B 108.3 . . ?
H13A C13 H13B 107.4 . . ?
C14 C13 C12 115.73(15) . . ?
C14 C13 H13A 108.3 . . ?
C14 C13 H13B 108.3 . . ?
C9 C14 C13 121.26(15) . . ?
C15 C14 C9 117.79(16) . . ?
C15 C14 C13 120.69(16) . . ?
C14 C15 H15 119.0 . . ?
C16 C15 C14 122.07(17) . . ?
C16 C15 H15 119.0 . . ?
C15 C16 H16 120.0 . . ?
C15 C16 C17 119.93(17) . . ?
C17 C16 H16 120.0 . . ?
O6 C17 C8 116.34(17) . . ?
O6 C17 C16 125.19(17) . . ?
C16 C17 C8 118.47(16) . . ?
O5 C18 C12 104.67(15) . . ?
O5 C18 H18A 110.8 . . ?
O5 C18 H18B 110.8 . . ?
C12 C18 H18A 110.8 . . ?
C12 C18 H18B 110.8 . . ?
H18A C18 H18B 108.9 . . ?
O4 C19 O5 121.65(16) . . ?
O4 C19 C11 129.13(17) . . ?
O5 C19 C11 109.20(16) . . ?
O6 C20 H20A 109.5 . . ?
O6 C20 H20B 109.5 . . ?
O6 C20 H20C 109.5 . . ?
H20A C20 H20B 109.5 . . ?
H20A C20 H20C 109.5 . . ?
H20B C20 H20C 109.5 . . ?

loop_
_geom_bond_atom_site_label_1
_geom_bond_atom_site_label_2
_geom_bond_distance
_geom_bond_site_symmetry_2
_geom_bond_publ_flag
O1 C3AA 1.379(2) . ?
O1 C6 1.431(2) . ?
O2 C5 1.376(2) . ?
O2 C6 1.421(2) . ?
O3 C7 1.424(2) . ?
O3 C8 1.383(2) . ?
O4 C19 1.203(2) . ?
O5 C18 1.456(2) . ?
O5 C19 1.345(2) . ?
O6 C17 1.371(2) . ?
O6 C20 1.412(3) . ?
C1 C2 1.420(2) . ?
C1 C3AA 1.372(2) . ?
C1 C7 1.507(2) . ?
C2 C3 1.393(2) . ?
C2 C10 1.532(2) . ?
C3 H3 0.9300 . ?
C3 C4 1.405(2) . ?
C3AA C5 1.379(2) . ?
C4 H4 0.9300 . ?
C4 C5 1.362(3) . ?
C6 H6A 0.9700 . ?
C6 H6B 0.9700 . ?
C7 H7A 0.9700 . ?
C7 H7B 0.9700 . ?
C8 C9 1.386(2) . ?
C8 C17 1.391(2) . ?
C9 C10 1.519(2) . ?
C9 C14 1.398(2) . ?
C10 H10 0.9800 . ?
C10 C11 1.521(2) . ?
C11 H11 0.9800 . ?
C11 C12 1.532(2) . ?
C11 C19 1.505(2) . ?
C12 H12 0.9800 . ?
C12 C13 1.529(3) . ?
C12 C18 1.518(2) . ?
C13 H13A 0.9700 . ?
C13 H13B 0.9700 . ?
C13 C14 1.505(3) . ?
C14 C15 1.389(3) . ?
C15 H15 0.9300 . ?
C15 C16 1.384(3) . ?
C16 H16 0.9300 . ?
C16 C17 1.391(3) . ?
C18 H18A 0.9700 . ?
C18 H18B 0.9700 . ?
C20 H20A 0.9600 . ?
C20 H20B 0.9600 . ?
C20 H20C 0.9600 . ?

loop_
_geom_torsion_atom_site_label_1
_geom_torsion_atom_site_label_2
_geom_torsion_atom_site_label_3
_geom_torsion_atom_site_label_4
_geom_torsion
_geom_torsion_site_symmetry_1
_geom_torsion_site_symmetry_2
_geom_torsion_site_symmetry_3
_geom_torsion_site_symmetry_4
_geom_torsion_publ_flag
O1 C3AA C5 O2 -0.19(19) . . . . ?
O1 C3AA C5 C4 -179.49(16) . . . . ?
O3 C8 C9 C10 10.90(19) . . . . ?
O3 C8 C9 C14 -173.20(13) . . . . ?
O3 C8 C17 O6 -5.3(2) . . . . ?
O3 C8 C17 C16 175.13(15) . . . . ?
C1 C2 C3 C4 -1.2(2) . . . . ?
C1 C2 C10 C9 -61.46(17) . . . . ?
C1 C2 C10 C11 172.88(13) . . . . ?
C1 C3AA C5 O2 178.18(15) . . . . ?
C1 C3AA C5 C4 -1.1(3) . . . . ?
C2 C1 C3AA O1 176.84(14) . . . . ?
C2 C1 C3AA C5 -1.3(2) . . . . ?
C2 C1 C7 O3 11.0(2) . . . . ?
C2 C3 C4 C5 -1.2(3) . . . . ?
C2 C10 C11 C12 87.22(18) . . . . ?
C2 C10 C11 C19 -153.80(14) . . . . ?
C3 C2 C10 C9 115.90(16) . . . . ?
C3 C2 C10 C11 -9.8(2) . . . . ?
C3 C4 C5 O2 -176.85(17) . . . . ?
C3 C4 C5 C3AA 2.3(3) . . . . ?
C3AA O1 C6 O2 11.4(2) . . . . ?
C3AA C1 C2 C3 2.3(2) . . . . ?
C3AA C1 C2 C10 179.73(13) . . . . ?
C3AA C1 C7 O3 -168.94(14) . . . . ?
C5 O2 C6 O1 -11.5(2) . . . . ?
C6 O1 C3AA C1 174.76(17) . . . . ?
C6 O1 C3AA C5 -6.91(19) . . . . ?
C6 O2 C5 C3AA 7.3(2) . . . . ?
C6 O2 C5 C4 -173.51(19) . . . . ?
C7 O3 C8 C9 -83.85(17) . . . . ?
C7 O3 C8 C17 99.73(18) . . . . ?
C7 C1 C2 C3 -177.67(16) . . . . ?
C7 C1 C2 C10 -0.2(2) . . . . ?
C7 C1 C3AA O1 -3.2(2) . . . . ?
C7 C1 C3AA C5 178.72(15) . . . . ?
C8 O3 C7 C1 51.74(19) . . . . ?
C8 C9 C10 C2 67.47(16) . . . . ?
C8 C9 C10 C11 -165.63(13) . . . . ?
C8 C9 C14 C13 171.39(15) . . . . ?
C8 C9 C14 C15 -2.8(2) . . . . ?
C9 C8 C17 O6 178.41(15) . . . . ?
C9 C8 C17 C16 -1.2(3) . . . . ?
C9 C10 C11 C12 -36.23(19) . . . . ?
C9 C10 C11 C19 82.74(17) . . . . ?
C9 C14 C15 C16 0.6(3) . . . . ?
C10 C2 C3 C4 -178.53(16) . . . . ?
C10 C9 C14 C13 -13.0(2) . . . . ?
C10 C9 C14 C15 172.79(15) . . . . ?
C10 C11 C12 C13 47.1(2) . . . . ?
C10 C11 C12 C18 164.14(15) . . . . ?
C10 C11 C19 O4 24.7(3) . . . . ?
C10 C11 C19 O5 -157.04(16) . . . . ?
C11 C12 C13 C14 -38.4(2) . . . . ?
C11 C12 C18 O5 -36.18(19) . . . . ?
C12 C11 C19 O4 152.9(2) . . . . ?
C12 C11 C19 O5 -28.85(19) . . . . ?
C12 C13 C14 C9 23.2(2) . . . . ?
C12 C13 C14 C15 -162.79(16) . . . . ?
C13 C12 C18 O5 81.62(19) . . . . ?
C13 C14 C15 C16 -173.66(17) . . . . ?
C14 C9 C10 C2 -108.29(16) . . . . ?
C14 C9 C10 C11 18.6(2) . . . . ?
C14 C15 C16 C17 1.4(3) . . . . ?
C15 C16 C17 O6 179.37(17) . . . . ?
C15 C16 C17 C8 -1.1(3) . . . . ?
C17 C8 C9 C10 -172.72(15) . . . . ?
C17 C8 C9 C14 3.2(2) . . . . ?
C18 O5 C19 O4 -175.7(2) . . . . ?
C18 O5 C19 C11 5.9(2) . . . . ?
C18 C12 C13 C14 -148.41(16) . . . . ?
C19 O5 C18 C12 20.0(2) . . . . ?
C19 C11 C12 C13 -78.88(17) . . . . ?
C19 C11 C12 C18 38.20(17) . . . . ?
C20 O6 C17 C8 -178.8(2) . . . . ?
C20 O6 C17 C16 0.8(3) . . . . ?
